data_4022672
loop_
_publ_author_name
'Yoshihito Kayaki'
'Masafumi Yamamoto'
'Takao Ikariya'

_publ_section_title
;
 Stereoselective Formation of \a-Alkylidene Cyclic Carbonates
 via Carboxylative Cyclization of Propargyl Alcohols in Supercritical
 Carbon Dioxide
;
_journal_name_full 'Journal of Organic Chemistry'
_journal_page_first 647
_journal_page_last 649
_journal_paper_doi 10.1021/jo062094m
_journal_volume 72
_journal_year 2007
_chemical_formula_moiety 'C14 H14 O4 '
_chemical_formula_sum 'C14 H14 O4'
_chemical_formula_weight 246.26
_space_group_IT_number 14
_symmetry_cell_setting monoclinic
_symmetry_Int_Tables_number 14
_symmetry_space_group_name_Hall '-P 2ybc'
_symmetry_space_group_name_H-M 'P 1 21/c 1'
_audit_creation_date 2006-10-10
_audit_creation_method 'by CrystalStructure 3.6.0'
_cell_angle_alpha 90
_cell_angle_beta 90
_cell_angle_gamma 90
_cell_formula_units_Z 4
_cell_length_a 6.576(4)
_cell_length_b 7.356(4)
_cell_length_c 26.19(2)
_cell_measurement_reflns_used 3791
_cell_measurement_temperature 193.1
_cell_measurement_theta_max 27.5
_cell_measurement_theta_min 3.1
_cell_volume 1266.6(13)
_computing_cell_refinement CrystalClear
_computing_data_collection CrystalClear
_computing_data_reduction CrystalStructure
_computing_publication_material 'CrystalStructure 3.6.0'
_computing_structure_refinement CRYSTALS
_computing_structure_solution SIR92
_diffrn_detector_area_resol_mean 28.57
_diffrn_measured_fraction_theta_full 0.9844
_diffrn_measured_fraction_theta_max 0.9844
_diffrn_measurement_device_type 'Rigaku Saturn'
_diffrn_measurement_method \w
_diffrn_radiation_type 'Mo K\a'
_diffrn_radiation_wavelength 0.7107
_diffrn_reflns_av_R_equivalents 0.058
_diffrn_reflns_limit_h_max 8
_diffrn_reflns_limit_h_min -8
_diffrn_reflns_limit_k_max 7
_diffrn_reflns_limit_k_min -9
_diffrn_reflns_limit_l_max 33
_diffrn_reflns_limit_l_min -32
_diffrn_reflns_number 9545
_diffrn_reflns_theta_full 27.47
_diffrn_reflns_theta_max 27.47
_exptl_absorpt_coefficient_mu 0.094
_exptl_absorpt_correction_T_max 0.986
_exptl_absorpt_correction_T_min 0.778
_exptl_absorpt_correction_type multi-scan
_exptl_absorpt_process_details 'Jacobson, R. (1998) Private communication'
_exptl_crystal_colour colorless
_exptl_crystal_density_diffrn 1.291
_exptl_crystal_density_method 'not measured'
_exptl_crystal_description platelet
_exptl_crystal_F_000 520.00
_exptl_crystal_size_max 15.00
_exptl_crystal_size_mid 0.15
_exptl_crystal_size_min 0.15
_refine_diff_density_max 0.37
_refine_diff_density_min -0.39
_refine_ls_extinction_method none
_refine_ls_goodness_of_fit_ref 0.947
_refine_ls_hydrogen_treatment refall
_refine_ls_number_parameters 177
_refine_ls_number_reflns 2677
_refine_ls_R_factor_gt 0.0570
_refine_ls_shift/su_max 0.0340
_refine_ls_structure_factor_coef Fsqd
_refine_ls_weighting_details 'w = 1/[0.0010Fo^2^ + 0.4000\s(Fo^2^)]/(4Fo^2^)'
_refine_ls_weighting_scheme calc
_refine_ls_wR_factor_ref 0.2030
_reflns_number_gt 1072
_reflns_number_total 2677
_reflns_threshold_expression F^2^>2.0\s(F^2^)
_cod_data_source_file jo062094msi20061010_033747.cif
_cod_data_source_block '__Accarbonaterev'
_cod_original_sg_symbol_H-M 'P 21/c'
_cod_original_formula_sum 'C14 H14 O4 '
_cod_database_code 4022672

loop_
_symmetry_equiv_pos_site_id
_symmetry_equiv_pos_as_xyz
1 +X,+Y,+Z
2 -X,1/2+Y,1/2-Z
3 -X,-Y,-Z
4 +X,1/2-Y,1/2+Z

loop_
_atom_site_label
_atom_site_type_symbol
_atom_site_fract_x
_atom_site_fract_y
_atom_site_fract_z
_atom_site_U_iso_or_equiv
_atom_site_adp_type
_atom_site_occupancy
_atom_site_symmetry_multiplicity
_atom_site_calc_flag
_atom_site_refinement_flags
O(1) O 0.7502 -0.1391 0.7975 0.0411(5) Uani 1.00 1 d .
O(2) O 0.7502 -0.1217 0.8822 0.0402(5) Uani 1.00 1 d .
O(3) O 0.7500 -0.3938 0.8441 0.0636(7) Uani 1.00 1 d .
O(4) O 0.7503 0.1847 1.1435 0.0744(7) Uani 1.00 1 d .
C(1) C 0.7501 -0.2329 0.8405 0.0438(7) Uani 1.00 1 d .
C(2) C 0.7499 0.0569 0.8078 0.0338(6) Uani 1.00 1 d .
C(3) C 0.7494 0.0581 0.8658 0.0326(6) Uani 1.00 1 d .
C(4) C 0.9416 0.1361 0.7855 0.0544(8) Uani 1.00 1 d .
C(5) C 0.5581 0.1362 0.7856 0.0540(8) Uani 1.00 1 d .
C(6) C 0.7504 0.2013 0.8958 0.0381(6) Uani 1.00 1 d .
C(7) C 0.7503 0.2195 0.9518 0.0370(6) Uani 1.00 1 d .
C(8) C 0.7496 0.0746 0.9860 0.0507(7) Uani 1.00 1 d .
C(9) C 0.7497 0.1085 1.0382 0.0534(8) Uani 1.00 1 d .
C(10) C 0.7494 0.3937 0.9716 0.0520(8) Uani 1.00 1 d .
C(11) C 0.7499 0.4259 1.0236 0.0517(8) Uani 1.00 1 d .
C(12) C 0.7504 0.2827 1.0575 0.0441(7) Uani 1.00 1 d .
C(13) C 0.7504 0.3132 1.1142 0.0514(8) Uani 1.00 1 d .
C(14) C 0.7490 0.5053 1.1335 0.0672(9) Uani 1.00 1 d .
H(1) H 1.0570 0.0789 0.8002 0.065 Uiso 1.00 1 c R
H(2) H 0.9407 0.1149 0.7497 0.065 Uiso 1.00 1 c R
H(3) H 0.9473 0.2632 0.7918 0.065 Uiso 1.00 1 c R
H(4) H 0.5527 0.2633 0.7919 0.065 Uiso 1.00 1 c R
H(5) H 0.5589 0.1149 0.7498 0.065 Uiso 1.00 1 c R
H(6) H 0.4426 0.0792 0.8004 0.065 Uiso 1.00 1 c R
H(7) H 0.7507 0.3133 0.8777 0.045 Uiso 1.00 1 c R
H(8) H 0.7486 0.4933 0.9485 0.062 Uiso 1.00 1 c R
H(9) H 0.7499 0.5474 1.0359 0.062 Uiso 1.00 1 c R
H(10) H 0.7488 -0.0462 0.9732 0.061 Uiso 1.00 1 c R
H(11) H 0.7500 0.0089 1.0613 0.064 Uiso 1.00 1 c R
H(12) H 0.8670 0.5247 1.1538 0.082 Uiso 1.00 1 c R
H(13) H 0.7488 0.5880 1.1057 0.082 Uiso 1.00 1 c R
H(14) H 0.6310 0.5243 1.1538 0.082 Uiso 1.00 1 c R

loop_
_atom_site_aniso_label
_atom_site_aniso_U_11
_atom_site_aniso_U_22
_atom_site_aniso_U_33
_atom_site_aniso_U_12
_atom_site_aniso_U_13
_atom_site_aniso_U_23
O(1) 0.0554 0.0292 0.0386 -0.0002 -0.0006 -0.0012
O(2) 0.0511 0.0297 0.0399 -0.0000 -0.0002 0.0082
O(3) 0.0879 0.0277 0.0751 0.0008 -0.0001 0.0051
O(4) 0.0960 0.0858 0.0413 0.0002 -0.0002 0.0122
C(1) 0.0465 0.0309 0.0541 0.0012 -0.0007 0.0009
C(2) 0.0431 0.0247 0.0336 -0.0011 -0.0005 -0.0007
C(3) 0.0320 0.0295 0.0364 -0.0010 -0.0005 0.0067
C(4) 0.0644 0.0546 0.0441 -0.0191 0.0100 0.0001
C(5) 0.0649 0.0547 0.0425 0.0199 -0.0103 0.0008
C(6) 0.0487 0.0323 0.0332 -0.0002 -0.0009 0.0040
C(7) 0.0378 0.0414 0.0319 0.0000 0.0003 0.0016
C(8) 0.0684 0.0406 0.0432 0.0007 0.0003 0.0050
C(9) 0.0674 0.0523 0.0406 0.0007 0.0009 0.0114
C(10) 0.0796 0.0414 0.0351 -0.0003 0.0003 0.0023
C(11) 0.0667 0.0512 0.0371 -0.0001 -0.0005 -0.0051
C(12) 0.0358 0.0615 0.0349 -0.0015 0.0005 -0.0006
C(13) 0.0442 0.0757 0.0343 0.0006 0.0004 0.0001
C(14) 0.0711 0.0921 0.0383 -0.0038 -0.0022 -0.0106

loop_
_atom_type_symbol
_atom_type_description
_atom_type_scat_dispersion_real
_atom_type_scat_dispersion_imag
_atom_type_scat_source
C C 0.003 0.002
;
International Tables for Crystallography
(1992, Vol. C, Tables 4.2.6.8 and 6.1.1.4)
;
H H 0.000 0.000
;
International Tables for Crystallography
(1992, Vol. C, Table 6.1.1.4)
;
O O 0.011 0.006
;
International Tables for Crystallography
(1992, Vol. C, Tables 4.2.6.8 and 6.1.1.4)
;
